data_1572957
_journal_coeditor_code HB4489
_journal_paper_doi 10.1107/S2414314624009891
_chemical_formula_iupac 'C16 H18 N2 O2, C H4 O'
_chemical_formula_moiety 'C16 H18 N2 O2, C H4 O'
_chemical_formula_sum 'C17 H22 N2 O3'
_chemical_formula_weight 302.36
_chemical_name_systematic
;
(<i>Z</i>)-<i>N</i>-(2,6-Dimethylphenyl)-1-[(2-methoxyphenyl)amino]methanimine
oxide
methanol monosolvate
;
_space_group_crystal_system monoclinic
_space_group_IT_number 14
_space_group_name_Hall '-P 2yn'
_space_group_name_H-M_alt 'P 1 21/n 1'
_atom_sites_solution_hydrogens geom
_atom_sites_solution_primary dual
_audit_creation_method
;
Olex2 1.5
(compiled 2024.02.16 svn.r378c4104 for OlexSys, GUI svn.r6928)
;
_cell_angle_alpha 90
_cell_angle_beta 94.481(2)
_cell_angle_gamma 90
_cell_formula_units_Z 4
_cell_length_a 7.3519(5)
_cell_length_b 28.4173(19)
_cell_length_c 7.8982(5)
_cell_measurement_reflns_used 5449
_cell_measurement_temperature 296(2)
_cell_measurement_theta_max 26.81
_cell_measurement_theta_min 2.87
_cell_volume 1645.06(19)
_computing_cell_refinement
;
APEX2 (Bruker, 2016)
;
_computing_data_collection
;
SAINT (Bruker, 2016)
;
_computing_data_reduction
;
SAINT (Bruker, 2016)
;
_computing_molecular_graphics
;
Olex2 1.5 (Dolomanov <i>et al.</i>,  2009)
;
_computing_publication_material
;
Olex2 1.5 (Dolomanov <i>et al.</i>,  2009)
;
_computing_structure_refinement
;
<i>SHELXL2018/3</i> (Sheldrick, 2015)
;
_diffrn_ambient_temperature 296.15
_diffrn_measured_fraction_theta_full 0.996
_diffrn_measured_fraction_theta_max 0.970
_diffrn_measurement_device_type 'Bruker APEXII CCD'
_diffrn_measurement_method '\f and \w scans'
_diffrn_radiation_monochromator graphite
_diffrn_radiation_type MoK\a
_diffrn_radiation_wavelength 0.71073
_diffrn_reflns_av_R_equivalents 0.0163
_diffrn_reflns_av_unetI/netI 0.0206
_diffrn_reflns_limit_h_max 9
_diffrn_reflns_limit_h_min -5
_diffrn_reflns_limit_k_max 29
_diffrn_reflns_limit_k_min -35
_diffrn_reflns_limit_l_max 7
_diffrn_reflns_limit_l_min -10
_diffrn_reflns_number 9891
_diffrn_reflns_theta_full 25.242
_diffrn_reflns_theta_max 26.828
_diffrn_reflns_theta_min 2.684
_diffrn_standards_number 0
_exptl_absorpt_coefficient_mu 0.084
_exptl_absorpt_correction_type none
_exptl_crystal_colour colourless
_exptl_crystal_density_diffrn 1.221
_exptl_crystal_description block
_exptl_crystal_F_000 648
_exptl_crystal_size_max 0.28
_exptl_crystal_size_mid 0.23
_exptl_crystal_size_min 0.14
_refine_diff_density_max 0.241
_refine_diff_density_min -0.191
_refine_ls_extinction_method none
_refine_ls_goodness_of_fit_ref 1.037
_refine_ls_hydrogen_treatment constr
_refine_ls_matrix_type full
_refine_ls_number_parameters 204
_refine_ls_number_reflns 3421
_refine_ls_number_restraints 0
_refine_ls_restrained_S_all 1.037
_refine_ls_R_factor_all 0.0443
_refine_ls_R_factor_gt 0.0382
_refine_ls_shift/su_max 0.000
_refine_ls_shift/su_mean 0.000
_refine_ls_structure_factor_coef Fsqd
_refine_ls_weighting_details 'w=1/[\s^2^(Fo^2^)+(0.0379P)^2^+0.7025P] where P=(Fo^2^+2Fc^2^)/3'
_refine_ls_weighting_scheme calc
_refine_ls_wR_factor_gt 0.0911
_refine_ls_wR_factor_ref 0.0945
_reflns_number_gt 2988
_reflns_number_total 3421
_reflns_threshold_expression 'I > 2\s(I)'
_cod_data_source_file hb4489.cif
_cod_data_source_block I
_cod_database_code 1572957
_shelx_space_group_comment
;
The symmetry employed for this shelxl refinement is uniquely defined
by the following loop, which should always be used as a source of
symmetry information in preference to the above space-group names.
They are only intended as comments.
;
_shelx_estimated_absorpt_t_min 0.977
_shelx_estimated_absorpt_t_max 0.988

loop_
_space_group_symop_operation_xyz
'x, y, z'
'-x+1/2, y+1/2, -z+1/2'
'-x, -y, -z'
'x-1/2, -y-1/2, z-1/2'

loop_
_atom_site_type_symbol
_atom_site_label
_atom_site_fract_x
_atom_site_fract_y
_atom_site_fract_z
_atom_site_U_iso_or_equiv
_atom_site_adp_type
_atom_site_calc_flag
_atom_site_occupancy
_atom_site_disorder_assembly
_atom_site_disorder_group
O O1 0.95025(12) 0.23202(3) 0.86095(11) 0.0234(2) Uani d 1 . .
O O2 0.68659(11) 0.13040(3) 0.54807(11) 0.0253(2) Uani d 1 . .
N N1 0.99859(13) 0.15522(4) 0.69356(13) 0.0196(2) Uani d 1 . .
H H1 0.891940 0.165508 0.721129 0.023 Uiso calc 1 . .
N N2 0.83888(13) 0.11068(3) 0.49709(12) 0.0172(2) Uani d 1 . .
C C2 0.9131(2) 0.27445(5) 0.9498(2) 0.0360(4) Uani d 1 . .
H H2A 0.929940 0.268838 1.072488 0.054 Uiso calc 1 . .
H H2B 0.787040 0.284311 0.919371 0.054 Uiso calc 1 . .
H H2C 0.996864 0.299228 0.918477 0.054 Uiso calc 1 . .
C C3 1.12632(17) 0.21578(4) 0.87530(15) 0.0204(3) Uani d 1 . .
C C4 1.15367(16) 0.17426(4) 0.78411(14) 0.0183(2) Uani d 1 . .
C C6 0.99662(16) 0.12294(4) 0.56934(15) 0.0177(2) Uani d 1 . .
H H6 1.106504 0.109551 0.535504 0.021 Uiso calc 1 . .
C C7 0.82105(15) 0.07864(4) 0.35527(15) 0.0190(3) Uani d 1 . .
C C8 0.77144(16) 0.03222(5) 0.38559(18) 0.0252(3) Uani d 1 . .
C C9 0.74859(19) 0.00278(5) 0.2439(2) 0.0362(4) Uani d 1 . .
H H9 0.714657 -0.029146 0.258361 0.043 Uiso calc 1 . .
C C10 0.7747(2) 0.01942(6) 0.0827(2) 0.0407(4) Uani d 1 . .
H H10 0.759648 -0.001348 -0.011605 0.049 Uiso calc 1 . .
C C11 1.27136(19) 0.23666(5) 0.96940(17) 0.0273(3) Uani d 1 . .
H H11 1.253247 0.264546 1.032260 0.033 Uiso calc 1 . .
C C12 1.44422(19) 0.21639(5) 0.97109(17) 0.0299(3) Uani d 1 . .
H H12 1.543994 0.230569 1.035715 0.036 Uiso calc 1 . .
C C13 1.47188(17) 0.17590(5) 0.87973(16) 0.0265(3) Uani d 1 . .
H H13 1.590666 0.162711 0.880300 0.032 Uiso calc 1 . .
C C14 1.32620(17) 0.15440(5) 0.78691(15) 0.0214(3) Uani d 1 . .
H H14 1.344791 0.126243 0.725748 0.026 Uiso calc 1 . .
C C15 0.84516(16) 0.09678(5) 0.19363(16) 0.0241(3) Uani d 1 . .
C C16 0.89151(19) 0.14775(5) 0.16957(17) 0.0309(3) Uani d 1 . .
H H16A 0.884152 0.155090 0.047995 0.046 Uiso calc 1 . .
H H16B 1.015574 0.153864 0.219298 0.046 Uiso calc 1 . .
H H16C 0.805035 0.167507 0.225731 0.046 Uiso calc 1 . .
C C17 0.82203(19) 0.06565(6) 0.05721(18) 0.0347(3) Uani d 1 . .
H H17 0.839093 0.076404 -0.054328 0.042 Uiso calc 1 . .
C C18 0.7448(2) 0.01537(5) 0.5626(2) 0.0330(3) Uani d 1 . .
H H18A 0.695056 -0.016641 0.557656 0.050 Uiso calc 1 . .
H H18B 0.659657 0.036362 0.615160 0.050 Uiso calc 1 . .
H H18C 0.862325 0.015410 0.630341 0.050 Uiso calc 1 . .
O O3 0.63925(12) -0.10123(3) 0.59154(11) 0.0256(2) Uani d 1 . .
H H3 0.533296 -0.108674 0.553427 0.038 Uiso calc 1 . .
C C1 0.64434(18) -0.09642(5) 0.76969(17) 0.0300(3) Uani d 1 . .
H H1A 0.765090 -0.085163 0.813127 0.045 Uiso calc 1 . .
H H1B 0.620195 -0.126986 0.820810 0.045 Uiso calc 1 . .
H H1C 0.551275 -0.073758 0.798853 0.045 Uiso calc 1 . .

loop_
_atom_site_aniso_label
_atom_site_aniso_U_11
_atom_site_aniso_U_22
_atom_site_aniso_U_33
_atom_site_aniso_U_12
_atom_site_aniso_U_13
_atom_site_aniso_U_23
O1 0.0260(5) 0.0184(5) 0.0257(5) 0.0002(4) 0.0019(4) -0.0049(4)
O2 0.0162(4) 0.0293(5) 0.0304(5) 0.0031(4) 0.0026(4) -0.0106(4)
N1 0.0170(5) 0.0210(5) 0.0205(5) -0.0002(4) 0.0003(4) -0.0037(4)
N2 0.0166(5) 0.0168(5) 0.0185(5) 0.0007(4) 0.0021(4) -0.0021(4)
C2 0.0344(8) 0.0243(7) 0.0503(9) -0.0006(6) 0.0086(7) -0.0147(7)
C3 0.0235(6) 0.0200(6) 0.0180(6) -0.0033(5) 0.0027(5) 0.0017(5)
C4 0.0216(6) 0.0189(6) 0.0144(5) -0.0040(5) 0.0008(4) 0.0021(4)
C6 0.0183(5) 0.0165(6) 0.0185(6) -0.0002(5) 0.0019(4) 0.0003(4)
C7 0.0127(5) 0.0213(6) 0.0229(6) 0.0011(4) -0.0001(4) -0.0066(5)
C8 0.0168(6) 0.0213(6) 0.0369(7) 0.0019(5) -0.0015(5) -0.0044(5)
C9 0.0250(7) 0.0239(7) 0.0588(10) 0.0003(6) -0.0032(6) -0.0180(7)
C10 0.0286(7) 0.0509(10) 0.0420(9) 0.0018(7) -0.0005(6) -0.0304(8)
C11 0.0319(7) 0.0255(7) 0.0246(7) -0.0082(6) 0.0031(5) -0.0062(5)
C12 0.0258(7) 0.0395(8) 0.0238(7) -0.0119(6) -0.0026(5) -0.0037(6)
C13 0.0208(6) 0.0369(8) 0.0215(6) -0.0015(5) -0.0001(5) 0.0021(5)
C14 0.0231(6) 0.0235(6) 0.0173(6) -0.0001(5) 0.0007(5) 0.0010(5)
C15 0.0148(6) 0.0353(7) 0.0220(6) -0.0001(5) 0.0007(5) -0.0051(5)
C16 0.0290(7) 0.0396(8) 0.0241(7) -0.0030(6) 0.0024(5) 0.0067(6)
C17 0.0240(7) 0.0541(10) 0.0262(7) -0.0006(6) 0.0030(5) -0.0156(7)
C18 0.0295(7) 0.0216(7) 0.0472(9) -0.0033(6) -0.0022(6) 0.0078(6)
O3 0.0190(4) 0.0304(5) 0.0278(5) -0.0047(4) 0.0041(4) -0.0061(4)
C1 0.0239(6) 0.0385(8) 0.0273(7) -0.0006(6) 0.0001(5) 0.0000(6)

loop_
_atom_type_symbol
_atom_type_description
_atom_type_scat_dispersion_real
_atom_type_scat_dispersion_imag
_atom_type_scat_source
C C 0.0033 0.0016 'International Tables Vol C Tables 4.2.6.8 and 6.1.1.4'
H H 0.0000 0.0000 'International Tables Vol C Tables 4.2.6.8 and 6.1.1.4'
N N 0.0061 0.0033 'International Tables Vol C Tables 4.2.6.8 and 6.1.1.4'
O O 0.0106 0.0060 'International Tables Vol C Tables 4.2.6.8 and 6.1.1.4'

loop_
_geom_angle_atom_site_label_1
_geom_angle_atom_site_label_2
_geom_angle_atom_site_label_3
_geom_angle_site_symmetry_1
_geom_angle_site_symmetry_3
_geom_angle
_geom_angle_publ_flag
C3 O1 C2 . . 117.25(10) ?
C4 N1 H1 . . 116.7 ?
C6 N1 H1 . . 116.7 ?
C6 N1 C4 . . 126.64(10) ?
O2 N2 C7 . . 118.01(9) ?
C6 N2 O2 . . 119.55(10) ?
C6 N2 C7 . . 122.31(10) ?
O1 C2 H2A . . 109.5 ?
O1 C2 H2B . . 109.5 ?
O1 C2 H2C . . 109.5 ?
H2A C2 H2B . . 109.5 ?
H2A C2 H2C . . 109.5 ?
H2B C2 H2C . . 109.5 ?
O1 C3 C4 . . 114.35(10) ?
O1 C3 C11 . . 125.65(11) ?
C11 C3 C4 . . 120.00(12) ?
C3 C4 N1 . . 116.18(11) ?
C14 C4 N1 . . 123.75(11) ?
C14 C4 C3 . . 120.07(11) ?
N1 C6 H6 . . 121.2 ?
N2 C6 N1 . . 117.55(11) ?
N2 C6 H6 . . 121.2 ?
C8 C7 N2 . . 118.24(11) ?
C8 C7 C15 . . 123.93(12) ?
C15 C7 N2 . . 117.74(11) ?
C7 C8 C9 . . 116.49(13) ?
C7 C8 C18 . . 121.02(12) ?
C9 C8 C18 . . 122.49(13) ?
C8 C9 H9 . . 119.5 ?
C10 C9 C8 . . 121.00(14) ?
C10 C9 H9 . . 119.5 ?
C9 C10 H10 . . 119.5 ?
C17 C10 C9 . . 120.96(13) ?
C17 C10 H10 . . 119.5 ?
C3 C11 H11 . . 120.3 ?
C3 C11 C12 . . 119.41(12) ?
C12 C11 H11 . . 120.3 ?
C11 C12 H12 . . 119.7 ?
C13 C12 C11 . . 120.68(12) ?
C13 C12 H12 . . 119.7 ?
C12 C13 H13 . . 119.9 ?
C12 C13 C14 . . 120.15(12) ?
C14 C13 H13 . . 119.9 ?
C4 C14 C13 . . 119.68(12) ?
C4 C14 H14 . . 120.2 ?
C13 C14 H14 . . 120.2 ?
C7 C15 C16 . . 121.06(11) ?
C17 C15 C7 . . 117.02(13) ?
C17 C15 C16 . . 121.92(13) ?
C15 C16 H16A . . 109.5 ?
C15 C16 H16B . . 109.5 ?
C15 C16 H16C . . 109.5 ?
H16A C16 H16B . . 109.5 ?
H16A C16 H16C . . 109.5 ?
H16B C16 H16C . . 109.5 ?
C10 C17 C15 . . 120.59(14) ?
C10 C17 H17 . . 119.7 ?
C15 C17 H17 . . 119.7 ?
C8 C18 H18A . . 109.5 ?
C8 C18 H18B . . 109.5 ?
C8 C18 H18C . . 109.5 ?
H18A C18 H18B . . 109.5 ?
H18A C18 H18C . . 109.5 ?
H18B C18 H18C . . 109.5 ?
C1 O3 H3 . . 109.5 ?
O3 C1 H1A . . 109.5 ?
O3 C1 H1B . . 109.5 ?
O3 C1 H1C . . 109.5 ?
H1A C1 H1B . . 109.5 ?
H1A C1 H1C . . 109.5 ?
H1B C1 H1C . . 109.5 ?

loop_
_geom_bond_atom_site_label_1
_geom_bond_atom_site_label_2
_geom_bond_site_symmetry_2
_geom_bond_distance
_geom_bond_publ_flag
O1 C2 . 1.4323(15) ?
O1 C3 . 1.3706(15) ?
O2 N2 . 1.3417(13) ?
N1 H1 . 0.8800 ?
N1 C4 . 1.4061(15) ?
N1 C6 . 1.3423(15) ?
N2 C6 . 1.2995(15) ?
N2 C7 . 1.4415(15) ?
C2 H2A . 0.9800 ?
C2 H2B . 0.9800 ?
C2 H2C . 0.9800 ?
C3 C4 . 1.4049(17) ?
C3 C11 . 1.3847(18) ?
C4 C14 . 1.3870(17) ?
C6 H6 . 0.9500 ?
C7 C8 . 1.3941(18) ?
C7 C15 . 1.4008(17) ?
C8 C9 . 1.397(2) ?
C8 C18 . 1.505(2) ?
C9 H9 . 0.9500 ?
C9 C10 . 1.386(2) ?
C10 H10 . 0.9500 ?
C10 C17 . 1.378(2) ?
C11 H11 . 0.9500 ?
C11 C12 . 1.394(2) ?
C12 H12 . 0.9500 ?
C12 C13 . 1.382(2) ?
C13 H13 . 0.9500 ?
C13 C14 . 1.3911(18) ?
C14 H14 . 0.9500 ?
C15 C16 . 1.503(2) ?
C15 C17 . 1.3943(19) ?
C16 H16A . 0.9800 ?
C16 H16B . 0.9800 ?
C16 H16C . 0.9800 ?
C17 H17 . 0.9500 ?
C18 H18A . 0.9800 ?
C18 H18B . 0.9800 ?
C18 H18C . 0.9800 ?
O3 H3 . 0.8400 ?
O3 C1 . 1.4113(16) ?
C1 H1A . 0.9800 ?
C1 H1B . 0.9800 ?
C1 H1C . 0.9800 ?

loop_
_geom_hbond_atom_site_label_D
_geom_hbond_atom_site_label_H
_geom_hbond_atom_site_label_A
_geom_hbond_site_symmetry_A
_geom_hbond_distance_DH
_geom_hbond_distance_HA
_geom_hbond_distance_DA
_geom_hbond_angle_DHA
_geom_hbond_publ_flag
C6 H6 O3 3_756 0.95 2.20 3.1134(14) 160 yes
O3 H3 O2 3_656 0.84 1.85 2.6887(12) 173 yes
C1 H1C \p 3_756 0.98 2.66 3.5182(16) 148 yes

loop_
_geom_torsion_atom_site_label_1
_geom_torsion_atom_site_label_2
_geom_torsion_atom_site_label_3
_geom_torsion_atom_site_label_4
_geom_torsion_site_symmetry_1
_geom_torsion_site_symmetry_2
_geom_torsion_site_symmetry_3
_geom_torsion_site_symmetry_4
_geom_torsion
_geom_torsion_publ_flag
O1 C3 C4 N1 . . . . -0.57(15) ?
O1 C3 C4 C14 . . . . 179.46(10) ?
O1 C3 C11 C12 . . . . -179.40(12) ?
O2 N2 C6 N1 . . . . 0.11(16) ?
O2 N2 C7 C8 . . . . -81.55(14) ?
O2 N2 C7 C15 . . . . 95.08(13) ?
N1 C4 C14 C13 . . . . 179.74(11) ?
N2 C7 C8 C9 . . . . 177.55(11) ?
N2 C7 C8 C18 . . . . -2.53(17) ?
N2 C7 C15 C16 . . . . 1.12(17) ?
N2 C7 C15 C17 . . . . -178.12(11) ?
C2 O1 C3 C4 . . . . -179.56(11) ?
C2 O1 C3 C11 . . . . 0.52(18) ?
C3 C4 C14 C13 . . . . -0.30(18) ?
C3 C11 C12 C13 . . . . 0.2(2) ?
C4 N1 C6 N2 . . . . -178.00(11) ?
C4 C3 C11 C12 . . . . 0.69(19) ?
C6 N1 C4 C3 . . . . 163.79(11) ?
C6 N1 C4 C14 . . . . -16.25(19) ?
C6 N2 C7 C8 . . . . 102.55(13) ?
C6 N2 C7 C15 . . . . -80.82(14) ?
C7 N2 C6 N1 . . . . 175.94(10) ?
C7 C8 C9 C10 . . . . 0.08(19) ?
C7 C15 C17 C10 . . . . 1.02(19) ?
C8 C7 C15 C16 . . . . 177.54(12) ?
C8 C7 C15 C17 . . . . -1.69(18) ?
C8 C9 C10 C17 . . . . -0.7(2) ?
C9 C10 C17 C15 . . . . 0.1(2) ?
C11 C3 C4 N1 . . . . 179.35(11) ?
C11 C3 C4 C14 . . . . -0.62(18) ?
C11 C12 C13 C14 . . . . -1.1(2) ?
C12 C13 C14 C4 . . . . 1.14(19) ?
C15 C7 C8 C9 . . . . 1.15(18) ?
C15 C7 C8 C18 . . . . -178.94(12) ?
C16 C15 C17 C10 . . . . -178.21(13) ?
C18 C8 C9 C10 . . . . -179.84(13) ?
